data_7704177
loop_
_publ_author_name
'Zhu, Xiao-Quan'
'Cao, Wen-Hai'
'Su, Shao-Dong'
'Wu, Xin-Tao'
'Sheng, Tian-Lu'

_publ_section_title
;
 Effects of ligand substituents on the single-molecule magnetic behavior
 of quinonoid-bridged dicobalt compounds.
;
_journal_issue 20
_journal_name_full 'Dalton transactions (Cambridge, England : 2003)'
_journal_page_first 6738
_journal_page_last 6743
_journal_paper_doi 10.1039/d0dt00033g
_journal_volume 49
_journal_year 2020
_chemical_formula_sum 'C82 H94 Br2 Cl2 Co2 F0 N10 O12 P0'
_chemical_formula_weight 1760.25
_space_group_crystal_system triclinic
_space_group_IT_number 2
_space_group_name_Hall '-P 1'
_space_group_name_H-M_alt 'P -1'
_atom_sites_solution_hydrogens mixed
_audit_creation_method SHELXL-2014/7
_audit_update_record
;
2020-02-24 deposited with the CCDC.	2020-04-22 downloaded from the CCDC.
;
_cell_angle_alpha 75.33(2)
_cell_angle_beta 65.839(18)
_cell_angle_gamma 71.128(19)
_cell_formula_units_Z 2
_cell_length_a 16.539(3)
_cell_length_b 16.867(5)
_cell_length_c 17.917(4)
_cell_measurement_reflns_used 12692
_cell_measurement_temperature 123(2)
_cell_measurement_theta_max 27.4816
_cell_measurement_theta_min 2.3718
_cell_volume 4272.7(19)
_computing_cell_refinement 'CrystalClear (Rigaku Inc., 2008)'
_computing_data_collection 'CrystalClear (Rigaku Inc., 2008)'
_computing_data_reduction 'CrystalClear (Rigaku Inc., 2008)'
_computing_molecular_graphics 'Bruker SHELXTL'
_computing_publication_material 'Bruker SHELXTL'
_computing_structure_refinement 'SHELXL-2014/7 (Sheldrick, 2014)'
_computing_structure_solution 'SHELXL-2014/7 (Sheldrick, 2014)'
_diffrn_ambient_temperature 123(2)
_diffrn_detector_area_resol_mean 28.5714
_diffrn_measured_fraction_theta_full 0.996
_diffrn_measured_fraction_theta_max 0.987
_diffrn_measurement_device_type Saturn724+
_diffrn_measurement_method CCD_Profile_fitting
_diffrn_radiation_type MoK\a
_diffrn_radiation_wavelength 0.71073
_diffrn_reflns_av_R_equivalents 0.0423
_diffrn_reflns_av_unetI/netI 0.0560
_diffrn_reflns_Laue_measured_fraction_full 0.996
_diffrn_reflns_Laue_measured_fraction_max 0.987
_diffrn_reflns_limit_h_max 21
_diffrn_reflns_limit_h_min -21
_diffrn_reflns_limit_k_max 21
_diffrn_reflns_limit_k_min -21
_diffrn_reflns_limit_l_max 23
_diffrn_reflns_limit_l_min -22
_diffrn_reflns_number 50082
_diffrn_reflns_point_group_measured_fraction_full 0.996
_diffrn_reflns_point_group_measured_fraction_max 0.987
_diffrn_reflns_theta_full 25.242
_diffrn_reflns_theta_max 27.516
_diffrn_reflns_theta_min 2.401
_exptl_absorpt_coefficient_mu 1.449
_exptl_absorpt_correction_T_max 1.0000
_exptl_absorpt_correction_T_min 0.8285
_exptl_absorpt_correction_type multi-scan
_exptl_absorpt_process_details 'RIGAKU/MSC(2004), CrystalClear Version 1.3.6 was used for absorption correction.'
_exptl_crystal_colour red
_exptl_crystal_density_diffrn 1.368
_exptl_crystal_description Prism
_exptl_crystal_F_000 1820
_exptl_crystal_size_max 0.63
_exptl_crystal_size_mid 0.54
_exptl_crystal_size_min 0.31
_refine_diff_density_max 1.001
_refine_diff_density_min -0.979
_refine_diff_density_rms 0.078
_refine_ls_extinction_method none
_refine_ls_goodness_of_fit_ref 0.994
_refine_ls_hydrogen_treatment constr
_refine_ls_matrix_type full
_refine_ls_number_parameters 1018
_refine_ls_number_reflns 19418
_refine_ls_number_restraints 39
_refine_ls_restrained_S_all 1.010
_refine_ls_R_factor_all 0.1053
_refine_ls_R_factor_gt 0.0658
_refine_ls_shift/su_max 0.002
_refine_ls_shift/su_mean 0.000
_refine_ls_structure_factor_coef Fsqd
_refine_ls_weighting_details 'w=1/[\s^2^(Fo^2^)+(0.0827P)^2^+4.5000P] where P=(Fo^2^+2Fc^2^)/3'
_refine_ls_weighting_scheme calc
_refine_ls_wR_factor_gt 0.1605
_refine_ls_wR_factor_ref 0.1859
_reflns_Friedel_coverage 0.000
_reflns_number_gt 12551
_reflns_number_total 19418
_reflns_threshold_expression 'I > 2\s(I)'
_cod_data_source_file d0dt00033g2.cif
_cod_data_source_block a
_cod_depositor_comments
;
The following automatic conversions were performed:

data item '_exptl_absorpt_correction_type' value 'Multi-scan' was
changed to 'multi-scan' in accordance with the
/home/data/users/saulius/crontab/automatic-downloads/rss-feeds/RSC/lib/dictionaries/cif_core.dic
dictionary named 'cif_core.dic' version 2.4.2 last updated on
2011-04-26.

Automatic conversion script
Id: cif_fix_values 7556 2019-12-06 15:28:31Z antanas 

 Adding full bibliography for 7704177--7704179.cif.
;
_cod_original_cell_volume 4272.8(19)
_cod_database_code 7704177
_shelx_shelxl_version_number 2014/7
_shelx_space_group_comment
;
The symmetry employed for this shelxl refinement is uniquely defined
by the following loop, which should always be used as a source of
symmetry information in preference to the above space-group names.
They are only intended as comments.
;

loop_
_space_group_symop_operation_xyz
'x, y, z'
'-x, -y, -z'

loop_
_atom_site_label
_atom_site_type_symbol
_atom_site_fract_x
_atom_site_fract_y
_atom_site_fract_z
_atom_site_U_iso_or_equiv
_atom_site_adp_type
_atom_site_occupancy
_atom_site_site_symmetry_order
_atom_site_calc_flag
_atom_site_refinement_flags_posn
_atom_site_refinement_flags_adp
_atom_site_refinement_flags_occupancy
_atom_site_disorder_assembly
_atom_site_disorder_group
Co1 Co 0.66194(3) 0.26794(3) -0.04446(3) 0.03849(13) Uani 1 1 d . . . . .
Co2 Co 0.23632(3) 0.35918(3) 0.52770(3) 0.04112(14) Uani 1 1 d . . . . .
Br1 Br 0.66989(3) 0.58497(3) -0.13634(4) 0.07382(18) Uani 1 1 d . . . . .
Br2 Br 0.09456(3) 0.48802(3) 0.29719(3) 0.06161(15) Uani 1 1 d . . . . .
O1 O 0.52937(18) 0.33096(15) 0.02784(17) 0.0456(7) Uani 1 1 d . . . . .
O2 O 0.65585(18) 0.39765(16) -0.08574(17) 0.0461(7) Uani 1 1 d . . . . .
O3 O 0.17669(17) 0.41904(18) 0.43685(17) 0.0473(7) Uani 1 1 d . . . . .
O4 O 0.09967(17) 0.41637(18) 0.59492(16) 0.0456(7) Uani 1 1 d . . . . .
O5 O 0.1713(6) 0.1007(6) 1.1390(5) 0.227(5) Uani 1 1 d . . . . .
O6 O 0.0283(5) 0.1162(4) 1.1491(4) 0.166(3) Uani 1 1 d . . . . .
O7 O 0.0912(5) 0.0011(4) 1.2189(3) 0.168(3) Uani 1 1 d . U . . .
O8 O 0.1441(3) 0.0126(3) 1.0793(2) 0.0948(13) Uani 1 1 d . . . . .
O9 O 0.4129(5) 0.7049(5) 1.4762(7) 0.251(5) Uani 1 1 d . U . . .
O10 O 0.3236(4) 0.8292(6) 1.4912(6) 0.220(4) Uani 1 1 d . U . . .
O11 O 0.3884(6) 0.7988(6) 1.3705(4) 0.205(4) Uani 1 1 d . U . . .
O12 O 0.4787(3) 0.8172(3) 1.4304(3) 0.1141(16) Uani 1 1 d . . . . .
N1 N 0.7463(2) 0.2480(2) -0.1801(2) 0.0420(7) Uani 1 1 d . . . . .
N2 N 0.7978(2) 0.2522(2) -0.0431(2) 0.0425(7) Uani 1 1 d . . . . .
N3 N 0.6571(2) 0.1755(2) 0.0764(2) 0.0435(8) Uani 1 1 d . . . . .
N4 N 0.5992(2) 0.1804(2) -0.0590(2) 0.0454(8) Uani 1 1 d . . . . .
N5 N 0.3639(2) 0.4045(2) 0.4352(2) 0.0458(8) Uani 1 1 d . . . . .
N6 N 0.2748(2) 0.4057(2) 0.6094(2) 0.0468(8) Uani 1 1 d . . . . .
N7 N 0.2228(2) 0.2493(2) 0.6334(2) 0.0448(8) Uani 1 1 d . . . . .
N8 N 0.3023(2) 0.2507(2) 0.4589(2) 0.0464(8) Uani 1 1 d . . . . .
Cl1 Cl 0.40365(9) 0.78690(10) 1.44065(9) 0.0747(4) Uani 1 1 d . . . . .
Cl2 Cl 0.11076(12) 0.05736(9) 1.14710(9) 0.0809(4) Uani 1 1 d . . . . .
C1 C 0.8404(3) 0.2072(3) -0.1784(3) 0.0468(10) Uani 1 1 d . . . . .
H1A H 0.8846 0.2076 -0.2345 0.056 Uiso 1 1 calc R U . . .
H1B H 0.8443 0.1488 -0.1526 0.056 Uiso 1 1 calc R U . . .
C2 C 0.8625(3) 0.2544(3) -0.1307(3) 0.0478(10) Uani 1 1 d . . . . .
H2A H 0.9246 0.2289 -0.1319 0.057 Uiso 1 1 calc R U . . .
H2B H 0.8587 0.3127 -0.1567 0.057 Uiso 1 1 calc R U . . .
C3 C 0.8232(3) 0.1677(3) 0.0032(3) 0.0489(10) Uani 1 1 d . . . . .
H3A H 0.8794 0.1617 0.0115 0.059 Uiso 1 1 calc R U . . .
H3B H 0.8339 0.1241 -0.0286 0.059 Uiso 1 1 calc R U . . .
C4 C 0.7476(3) 0.1566(3) 0.0860(3) 0.0529(11) Uani 1 1 d . . . . .
H4A H 0.7619 0.0990 0.1128 0.063 Uiso 1 1 calc R U . . .
H4B H 0.7438 0.1942 0.1210 0.063 Uiso 1 1 calc R U . . .
C5 C 0.6448(3) 0.0995(3) 0.0593(3) 0.0516(10) Uani 1 1 d . . . . .
H5A H 0.6273 0.0614 0.1105 0.062 Uiso 1 1 calc R U . . .
H5B H 0.7024 0.0701 0.0220 0.062 Uiso 1 1 calc R U . . .
C6 C 0.5728(3) 0.1229(3) 0.0215(3) 0.0535(11) Uani 1 1 d . . . . .
H6A H 0.5148 0.1512 0.0593 0.064 Uiso 1 1 calc R U . . .
H6B H 0.5652 0.0721 0.0121 0.064 Uiso 1 1 calc R U . . .
C7 C 0.6693(3) 0.1306(3) -0.1252(3) 0.0499(10) Uani 1 1 d . . . . .
H7A H 0.6410 0.0972 -0.1394 0.060 Uiso 1 1 calc R U . . .
H7B H 0.7163 0.0920 -0.1052 0.060 Uiso 1 1 calc R U . . .
C8 C 0.7120(3) 0.1872(3) -0.2006(3) 0.0513(10) Uani 1 1 d . . . . .
H8A H 0.6673 0.2187 -0.2262 0.062 Uiso 1 1 calc R U . . .
H8B H 0.7626 0.1530 -0.2400 0.062 Uiso 1 1 calc R U . . .
C9 C 0.7453(3) 0.3266(3) -0.2421(2) 0.0459(9) Uani 1 1 d . . . . .
H9A H 0.7666 0.3655 -0.2272 0.055 Uiso 1 1 calc R U . . .
H9B H 0.6825 0.3534 -0.2383 0.055 Uiso 1 1 calc R U . . .
C10 C 0.8028(3) 0.3135(3) -0.3311(3) 0.0516(10) Uani 1 1 d . . . . .
C11 C 0.8938(3) 0.3194(3) -0.3651(3) 0.0629(12) Uani 1 1 d . . . . .
H11A H 0.9186 0.3316 -0.3324 0.075 Uiso 1 1 calc R U . . .
C12 C 0.9471(4) 0.3078(4) -0.4452(4) 0.0830(18) Uani 1 1 d . . . . .
H12A H 1.0077 0.3110 -0.4662 0.100 Uiso 1 1 calc R U . . .
C13 C 0.9100(6) 0.2911(4) -0.4955(4) 0.097(2) Uani 1 1 d . . . . .
H13A H 0.9458 0.2839 -0.5502 0.116 Uiso 1 1 calc R U . . .
C14 C 0.8209(5) 0.2854(4) -0.4640(4) 0.0882(19) Uani 1 1 d . . . . .
H14A H 0.7959 0.2745 -0.4972 0.106 Uiso 1 1 calc R U . . .
C15 C 0.7678(4) 0.2961(3) -0.3816(3) 0.0650(13) Uani 1 1 d . . . . .
H15A H 0.7077 0.2915 -0.3603 0.078 Uiso 1 1 calc R U . . .
C16 C 0.7961(3) 0.3229(3) -0.0051(3) 0.0521(10) Uani 1 1 d . . . . .
H16A H 0.7610 0.3137 0.0535 0.063 Uiso 1 1 calc R U . . .
H16B H 0.7626 0.3751 -0.0281 0.063 Uiso 1 1 calc R U . . .
C17 C 0.8860(3) 0.3369(3) -0.0142(3) 0.0515(10) Uani 1 1 d . . . . .
C18 C 0.9131(4) 0.4076(4) -0.0671(4) 0.0804(16) Uani 1 1 d . . . . .
H18A H 0.8784 0.4418 -0.0986 0.097 Uiso 1 1 calc R U . . .
C19 C 0.9903(6) 0.4275(5) -0.0734(5) 0.111(2) Uani 1 1 d . . . . .
H19A H 1.0065 0.4755 -0.1082 0.133 Uiso 1 1 calc R U . . .
C20 C 1.0423(5) 0.3783(6) -0.0298(6) 0.115(3) Uani 1 1 d . . . . .
H20A H 1.0944 0.3922 -0.0347 0.139 Uiso 1 1 calc R U . . .
C21 C 1.0184(5) 0.3068(5) 0.0225(5) 0.096(2) Uani 1 1 d . . . . .
H21A H 1.0554 0.2719 0.0517 0.115 Uiso 1 1 calc R U . . .
C22 C 0.9392(4) 0.2874(3) 0.0313(3) 0.0680(14) Uani 1 1 d . . . . .
H22A H 0.9220 0.2406 0.0681 0.082 Uiso 1 1 calc R U . . .
C23 C 0.5822(3) 0.2073(3) 0.1541(2) 0.0496(10) Uani 1 1 d . . . . .
H23A H 0.5236 0.2148 0.1498 0.060 Uiso 1 1 calc R U . . .
H23B H 0.5866 0.2626 0.1565 0.060 Uiso 1 1 calc R U . . .
C24 C 0.5834(3) 0.1511(3) 0.2347(3) 0.0479(10) Uani 1 1 d . . . . .
C25 C 0.5420(4) 0.0846(3) 0.2650(3) 0.0637(13) Uani 1 1 d . . . . .
H25A H 0.5148 0.0721 0.2346 0.076 Uiso 1 1 calc R U . . .
C26 C 0.5407(4) 0.0357(3) 0.3414(4) 0.0826(18) Uani 1 1 d . . . . .
H26A H 0.5129 -0.0091 0.3615 0.099 Uiso 1 1 calc R U . . .
C27 C 0.5807(5) 0.0543(4) 0.3865(4) 0.091(2) Uani 1 1 d . . . . .
H27A H 0.5809 0.0216 0.4368 0.109 Uiso 1 1 calc R U . . .
C28 C 0.6204(4) 0.1215(5) 0.3572(4) 0.093(2) Uani 1 1 d . . . . .
H28A H 0.6459 0.1350 0.3885 0.111 Uiso 1 1 calc R U . . .
C29 C 0.6228(4) 0.1693(4) 0.2814(3) 0.0673(13) Uani 1 1 d . . . . .
H29A H 0.6510 0.2139 0.2617 0.081 Uiso 1 1 calc R U . . .
C30 C 0.5162(3) 0.2317(3) -0.0804(3) 0.0490(10) Uani 1 1 d . . . . .
H30A H 0.5357 0.2729 -0.1284 0.059 Uiso 1 1 calc R U . . .
H30B H 0.4744 0.2631 -0.0350 0.059 Uiso 1 1 calc R U . . .
C31 C 0.4626(3) 0.1860(3) -0.0984(3) 0.0516(10) Uani 1 1 d . . . . .
C32 C 0.3859(4) 0.1635(4) -0.0382(4) 0.0819(17) Uani 1 1 d . . . . .
H32A H 0.3695 0.1720 0.0159 0.098 Uiso 1 1 calc R U . . .
C33 C 0.3316(4) 0.1278(4) -0.0577(5) 0.095(2) Uani 1 1 d . . . . .
H33A H 0.2801 0.1127 -0.0166 0.114 Uiso 1 1 calc R U . . .
C34 C 0.3556(5) 0.1155(4) -0.1374(5) 0.0839(19) Uani 1 1 d . . . . .
H34A H 0.3201 0.0924 -0.1509 0.101 Uiso 1 1 calc R U . . .
C35 C 0.4310(4) 0.1370(4) -0.1963(4) 0.0784(16) Uani 1 1 d . . . . .
H35A H 0.4473 0.1287 -0.2504 0.094 Uiso 1 1 calc R U . . .
C36 C 0.4836(4) 0.1710(3) -0.1772(3) 0.0677(13) Uani 1 1 d . . . . .
H36A H 0.5356 0.1845 -0.2190 0.081 Uiso 1 1 calc R U . . .
C37 C 0.5859(3) 0.4505(2) -0.0479(2) 0.0385(8) Uani 1 1 d . . . . .
C38 C 0.5087(2) 0.4107(2) 0.0173(2) 0.0361(8) Uani 1 1 d . . . . .
C39 C 0.2563(3) 0.3484(3) 0.6897(3) 0.0568(11) Uani 1 1 d . . . . .
H39A H 0.1923 0.3654 0.7239 0.068 Uiso 1 1 calc R U . . .
H39B H 0.2927 0.3528 0.7187 0.068 Uiso 1 1 calc R U . . .
C40 C 0.2794(3) 0.2583(3) 0.6753(3) 0.0538(11) Uani 1 1 d . . . . .
H40A H 0.3437 0.2411 0.6417 0.065 Uiso 1 1 calc R U . . .
H40B H 0.2690 0.2215 0.7279 0.065 Uiso 1 1 calc R U . . .
C41 C 0.2638(3) 0.1684(3) 0.5975(3) 0.0545(11) Uani 1 1 d . . . . .
H41A H 0.2162 0.1504 0.5929 0.065 Uiso 1 1 calc R U . . .
H41B H 0.2899 0.1250 0.6342 0.065 Uiso 1 1 calc R U . . .
C42 C 0.3369(3) 0.1779(3) 0.5137(3) 0.0540(11) Uani 1 1 d . . . . .
H42A H 0.3893 0.1863 0.5194 0.065 Uiso 1 1 calc R U . . .
H42B H 0.3566 0.1266 0.4893 0.065 Uiso 1 1 calc R U . . .
C43 C 0.3804(3) 0.2742(3) 0.3860(3) 0.0520(11) Uani 1 1 d . . . . .
H43A H 0.3581 0.3077 0.3425 0.062 Uiso 1 1 calc R U . . .
H43B H 0.4242 0.2232 0.3654 0.062 Uiso 1 1 calc R U . . .
C44 C 0.4276(3) 0.3237(3) 0.4067(3) 0.0508(10) Uani 1 1 d . . . . .
H44A H 0.4507 0.2900 0.4497 0.061 Uiso 1 1 calc R U . . .
H44B H 0.4793 0.3357 0.3582 0.061 Uiso 1 1 calc R U . . .
C45 C 0.3991(3) 0.4399(3) 0.4817(3) 0.0540(11) Uani 1 1 d . . . . .
H45A H 0.4651 0.4295 0.4561 0.065 Uiso 1 1 calc R U . . .
H45B H 0.3737 0.5007 0.4785 0.065 Uiso 1 1 calc R U . . .
C46 C 0.3742(3) 0.4010(3) 0.5705(3) 0.0519(10) Uani 1 1 d . . . . .
H46A H 0.4084 0.3423 0.5742 0.062 Uiso 1 1 calc R U . . .
H46B H 0.3908 0.4304 0.6001 0.062 Uiso 1 1 calc R U . . .
C47 C 0.3497(3) 0.4692(3) 0.3644(3) 0.0540(11) Uani 1 1 d . . . . .
H47A H 0.3049 0.5192 0.3865 0.065 Uiso 1 1 calc R U . . .
H47B H 0.3234 0.4472 0.3370 0.065 Uiso 1 1 calc R U . . .
C48 C 0.4342(3) 0.4963(3) 0.2996(3) 0.0585(12) Uani 1 1 d . . . . .
C49 C 0.4624(4) 0.5614(3) 0.3097(4) 0.0712(14) Uani 1 1 d . . . . .
H49A H 0.4311 0.5868 0.3575 0.085 Uiso 1 1 calc R U . . .
C50 C 0.5372(5) 0.5884(4) 0.2482(5) 0.090(2) Uani 1 1 d . . . . .
H50A H 0.5552 0.6321 0.2551 0.108 Uiso 1 1 calc R U . . .
C51 C 0.5839(5) 0.5515(6) 0.1786(5) 0.105(3) Uani 1 1 d . . . . .
H51A H 0.6336 0.5697 0.1377 0.126 Uiso 1 1 calc R U . . .
C52 C 0.5568(5) 0.4864(5) 0.1687(4) 0.097(2) Uani 1 1 d . . . . .
H52A H 0.5891 0.4605 0.1213 0.116 Uiso 1 1 calc R U . . .
C53 C 0.4829(4) 0.4599(4) 0.2285(3) 0.0717(15) Uani 1 1 d . . . . .
H53A H 0.4654 0.4164 0.2207 0.086 Uiso 1 1 calc R U . . .
C54 C 0.2181(3) 0.4951(3) 0.6207(3) 0.0563(11) Uani 1 1 d . . . . .
H54A H 0.1541 0.4942 0.6440 0.068 Uiso 1 1 calc R U . . .
H54B H 0.2286 0.5286 0.5665 0.068 Uiso 1 1 calc R U . . .
C55 C 0.2345(3) 0.5404(3) 0.6743(3) 0.0565(11) Uani 1 1 d . . . . .
C56 C 0.2922(4) 0.5945(3) 0.6402(3) 0.0687(14) Uani 1 1 d . . . . .
H56A H 0.3256 0.5999 0.5838 0.082 Uiso 1 1 calc R U . . .
C57 C 0.3004(4) 0.6406(4) 0.6897(4) 0.0836(17) Uani 1 1 d . . . . .
H57A H 0.3385 0.6775 0.6659 0.100 Uiso 1 1 calc R U . . .
C58 C 0.2532(5) 0.6325(5) 0.7729(4) 0.097(2) Uani 1 1 d . . . . .
H58A H 0.2590 0.6636 0.8057 0.117 Uiso 1 1 calc R U . . .
C59 C 0.1976(6) 0.5786(5) 0.8073(4) 0.106(2) Uani 1 1 d . . . . .
H59A H 0.1659 0.5724 0.8640 0.127 Uiso 1 1 calc R U . . .
C60 C 0.1874(4) 0.5326(4) 0.7591(4) 0.0835(18) Uani 1 1 d . . . . .
H60A H 0.1488 0.4963 0.7838 0.100 Uiso 1 1 calc R U . . .
C61 C 0.1266(3) 0.2513(3) 0.6909(3) 0.0486(10) Uani 1 1 d . . . . .
H61A H 0.0925 0.2472 0.6596 0.058 Uiso 1 1 calc R U . . .
H61B H 0.0995 0.3059 0.7105 0.058 Uiso 1 1 calc R U . . .
C62 C 0.1138(3) 0.1828(3) 0.7660(3) 0.0513(10) Uani 1 1 d . . . . .
C63 C 0.1160(3) 0.1941(3) 0.8389(3) 0.0569(11) Uani 1 1 d . . . . .
H63A H 0.1254 0.2445 0.8419 0.068 Uiso 1 1 calc R U . . .
C64 C 0.1048(3) 0.1330(4) 0.9069(3) 0.0715(15) Uani 1 1 d . . . . .
H64A H 0.1084 0.1414 0.9547 0.086 Uiso 1 1 calc R U . . .
C65 C 0.0882(4) 0.0599(4) 0.9039(4) 0.0846(19) Uani 1 1 d . . . . .
H65A H 0.0800 0.0188 0.9503 0.102 Uiso 1 1 calc R U . . .
C66 C 0.0836(4) 0.0460(4) 0.8345(4) 0.0841(18) Uani 1 1 d . . . . .
H66A H 0.0723 -0.0041 0.8333 0.101 Uiso 1 1 calc R U . . .
C67 C 0.0961(4) 0.1084(3) 0.7642(4) 0.0721(14) Uani 1 1 d . . . . .
H67A H 0.0924 0.0996 0.7166 0.086 Uiso 1 1 calc R U . . .
C68 C 0.2355(3) 0.2324(3) 0.4319(3) 0.0540(11) Uani 1 1 d . . . . .
H68A H 0.2023 0.2858 0.4102 0.065 Uiso 1 1 calc R U . . .
H68B H 0.1913 0.2089 0.4804 0.065 Uiso 1 1 calc R U . . .
C69 C 0.2749(3) 0.1727(3) 0.3674(3) 0.0604(12) Uani 1 1 d . . . . .
C70 C 0.2875(4) 0.2068(4) 0.2852(3) 0.0810(17) Uani 1 1 d . . . . .
H70A H 0.2762 0.2653 0.2714 0.097 Uiso 1 1 calc R U . . .
C71 C 0.3158(6) 0.1587(6) 0.2232(5) 0.116(3) Uani 1 1 d . . . . .
H71A H 0.3226 0.1837 0.1691 0.139 Uiso 1 1 calc R U . . .
C72 C 0.3330(7) 0.0749(8) 0.2438(7) 0.138(4) Uani 1 1 d . . . . .
H72A H 0.3520 0.0417 0.2026 0.166 Uiso 1 1 calc R U . . .
C73 C 0.3244(6) 0.0357(5) 0.3212(7) 0.128(3) Uani 1 1 d . . . . .
H73A H 0.3390 -0.0231 0.3324 0.153 Uiso 1 1 calc R U . . .
C74 C 0.2925(5) 0.0860(4) 0.3860(5) 0.097(2) Uani 1 1 d . . . . .
H74A H 0.2837 0.0603 0.4402 0.116 Uiso 1 1 calc R U . . .
C75 C 0.0482(2) 0.4598(2) 0.5548(2) 0.0373(8) Uani 1 1 d . . . . .
C76 C 0.0932(2) 0.4569(2) 0.4614(2) 0.0382(8) Uani 1 1 d . . . . .
C77 C 0.0411(2) 0.4941(2) 0.4121(2) 0.0403(9) Uani 1 1 d . . . . .
C78 C 0.5741(3) 0.5369(2) -0.0593(2) 0.0416(9) Uani 1 1 d . . . . .
C79 C 1.0490(11) 0.2728(9) 0.2462(7) 0.229(7) Uani 1 1 d D . . . .
H79A H 1.0047 0.2654 0.2285 0.343 Uiso 1 1 d R U . . .
H79B H 1.0181 0.3016 0.2940 0.343 Uiso 1 1 d R U . . .
H79C H 1.0862 0.2185 0.2598 0.343 Uiso 1 1 d R U . . .
C80 C 1.1065(10) 0.3214(8) 0.1801(8) 0.160(5) Uani 1 1 d D . . . .
N9 N 1.1536(10) 0.3546(10) 0.1235(9) 0.259(7) Uani 1 1 d D . . . .
C82 C 0.9083(15) 0.9659(11) 0.6020(14) 0.27(3) Uani 0.5 1 d D . P . .
C81 C 0.8935(16) 1.0553(8) 0.6013(9) 0.172(12) Uani 0.5 1 d D . P . .
H81A H 0.8550 1.0699 0.6554 0.257 Uiso 0.5 1 d R U P . .
H81B H 0.8648 1.0876 0.5623 0.257 Uiso 0.5 1 d R U P . .
H81C H 0.9515 1.0675 0.5858 0.257 Uiso 0.5 1 d R U P . .
N10 N 0.9469(19) 0.8959(12) 0.5946(17) 0.244(13) Uani 0.5 1 d D . P . .
C83 C 1.1330(11) 0.8752(9) 0.6533(11) 0.144(9) Uani 0.5 1 d D . P . .
H83A H 1.1428 0.8646 0.7046 0.216 Uiso 0.5 1 d R U P . .
H83B H 1.1772 0.8341 0.6186 0.216 Uiso 0.5 1 d R U P . .
H83C H 1.0725 0.8713 0.6640 0.216 Uiso 0.5 1 d R U P . .
N11 N 1.1248(18) 1.0320(11) 0.5864(12) 0.225(10) Uani 0.5 1 d D U P . .
C84 C 1.1479(12) 0.9589(11) 0.6103(11) 0.23(2) Uani 0.5 1 d D . P . .

loop_
_atom_site_aniso_label
_atom_site_aniso_U_11
_atom_site_aniso_U_22
_atom_site_aniso_U_33
_atom_site_aniso_U_23
_atom_site_aniso_U_13
_atom_site_aniso_U_12
Co1 0.0352(3) 0.0320(3) 0.0445(3) -0.0102(2) -0.0111(2) -0.0040(2)
Co2 0.0330(3) 0.0495(3) 0.0393(3) -0.0108(2) -0.0173(2) 0.0010(2)
Br1 0.0477(3) 0.0505(3) 0.0920(4) -0.0049(3) 0.0062(3) -0.0171(2)
Br2 0.0554(3) 0.0823(3) 0.0377(2) -0.0168(2) -0.0162(2) 0.0008(2)
O1 0.0432(15) 0.0282(13) 0.0535(17) -0.0057(12) -0.0095(13) -0.0040(11)
O2 0.0392(15) 0.0330(13) 0.0511(17) -0.0099(12) -0.0056(12) -0.0007(11)
O3 0.0311(14) 0.0620(18) 0.0427(15) -0.0089(13) -0.0183(12) 0.0039(12)
O4 0.0359(14) 0.0578(17) 0.0376(14) -0.0058(12) -0.0194(12) 0.0027(12)
O5 0.188(7) 0.315(11) 0.239(9) -0.176(8) -0.003(6) -0.134(8)
O6 0.174(6) 0.098(4) 0.173(6) -0.043(4) -0.063(5) 0.053(4)
O7 0.250(7) 0.131(5) 0.059(3) 0.006(3) -0.032(4) -0.011(5)
O8 0.123(4) 0.080(3) 0.070(3) -0.030(2) -0.037(2) 0.006(2)
O9 0.136(5) 0.184(7) 0.378(11) 0.159(7) -0.126(6) -0.076(5)
O10 0.088(4) 0.316(10) 0.251(8) -0.173(8) -0.015(5) -0.002(5)
O11 0.282(9) 0.314(9) 0.108(5) 0.018(5) -0.088(5) -0.198(8)
O12 0.081(3) 0.140(4) 0.136(4) -0.017(3) -0.046(3) -0.038(3)
N1 0.0408(17) 0.0375(17) 0.0437(18) -0.0095(14) -0.0132(14) -0.0040(14)
N2 0.0383(17) 0.0380(17) 0.0476(19) -0.0124(14) -0.0135(15) -0.0024(14)
N3 0.0452(18) 0.0392(17) 0.0395(18) -0.0083(14) -0.0109(15) -0.0055(14)
N4 0.0460(19) 0.0415(18) 0.050(2) -0.0127(15) -0.0154(16) -0.0095(15)
N5 0.0398(18) 0.051(2) 0.0466(19) -0.0049(15) -0.0206(15) -0.0062(15)
N6 0.0412(18) 0.057(2) 0.046(2) -0.0152(16) -0.0196(15) -0.0061(16)
N7 0.0376(17) 0.052(2) 0.0389(18) -0.0029(15) -0.0155(14) -0.0045(15)
N8 0.0398(18) 0.0472(19) 0.048(2) -0.0110(15) -0.0170(15) -0.0002(15)
Cl1 0.0557(7) 0.0975(10) 0.0621(8) -0.0068(7) -0.0232(6) -0.0080(7)
Cl2 0.0985(11) 0.0596(8) 0.0681(9) -0.0195(6) -0.0213(8) -0.0018(7)
C1 0.043(2) 0.046(2) 0.044(2) -0.0131(18) -0.0118(18) -0.0021(18)
C2 0.036(2) 0.051(2) 0.049(2) -0.0137(19) -0.0080(18) -0.0059(18)
C3 0.044(2) 0.047(2) 0.053(3) -0.0095(19) -0.022(2) -0.0011(18)
C4 0.053(3) 0.051(2) 0.051(3) -0.008(2) -0.023(2) -0.001(2)
C5 0.063(3) 0.040(2) 0.047(2) -0.0092(18) -0.014(2) -0.012(2)
C6 0.051(2) 0.049(2) 0.057(3) -0.009(2) -0.011(2) -0.017(2)
C7 0.054(3) 0.046(2) 0.052(3) -0.0156(19) -0.014(2) -0.0150(19)
C8 0.058(3) 0.052(2) 0.046(2) -0.0139(19) -0.016(2) -0.015(2)
C9 0.047(2) 0.042(2) 0.043(2) -0.0059(17) -0.0137(18) -0.0077(18)
C10 0.059(3) 0.045(2) 0.045(2) -0.0043(18) -0.015(2) -0.012(2)
C11 0.069(3) 0.068(3) 0.049(3) -0.010(2) -0.009(2) -0.028(3)
C12 0.083(4) 0.083(4) 0.066(4) -0.013(3) 0.005(3) -0.040(3)
C13 0.125(6) 0.098(5) 0.052(3) -0.024(3) 0.002(4) -0.043(4)
C14 0.122(6) 0.099(5) 0.056(3) -0.016(3) -0.037(4) -0.032(4)
C15 0.068(3) 0.075(3) 0.054(3) -0.012(2) -0.024(2) -0.017(3)
C16 0.053(3) 0.048(2) 0.059(3) -0.015(2) -0.023(2) -0.007(2)
C17 0.054(3) 0.054(3) 0.053(3) -0.016(2) -0.019(2) -0.016(2)
C18 0.093(4) 0.082(4) 0.087(4) 0.001(3) -0.042(3) -0.044(3)
C19 0.115(6) 0.118(6) 0.119(6) 0.001(5) -0.043(5) -0.067(5)
C20 0.085(5) 0.135(7) 0.154(8) -0.046(6) -0.035(5) -0.053(5)
C21 0.090(4) 0.103(5) 0.130(6) -0.046(5) -0.069(4) -0.006(4)
C22 0.071(3) 0.069(3) 0.079(4) -0.018(3) -0.040(3) -0.015(3)
C23 0.052(2) 0.047(2) 0.042(2) -0.0093(18) -0.0098(19) -0.0091(19)
C24 0.049(2) 0.047(2) 0.043(2) -0.0135(18) -0.0113(19) -0.0055(19)
C25 0.069(3) 0.061(3) 0.050(3) -0.009(2) -0.010(2) -0.015(2)
C26 0.093(4) 0.057(3) 0.059(3) -0.002(3) 0.000(3) -0.009(3)
C27 0.091(5) 0.088(5) 0.054(3) -0.002(3) -0.020(3) 0.013(4)
C28 0.082(4) 0.137(6) 0.057(4) -0.025(4) -0.033(3) -0.005(4)
C29 0.066(3) 0.079(4) 0.054(3) -0.017(3) -0.016(2) -0.017(3)
C30 0.049(2) 0.046(2) 0.053(3) -0.0090(19) -0.020(2) -0.0093(19)
C31 0.048(2) 0.050(2) 0.059(3) -0.004(2) -0.020(2) -0.016(2)
C32 0.068(4) 0.112(5) 0.072(4) -0.007(3) -0.022(3) -0.040(3)
C33 0.082(4) 0.109(5) 0.109(5) 0.021(4) -0.043(4) -0.060(4)
C34 0.100(5) 0.059(3) 0.124(6) 0.001(3) -0.074(4) -0.025(3)
C35 0.081(4) 0.080(4) 0.096(4) -0.023(3) -0.051(4) -0.013(3)
C36 0.065(3) 0.080(4) 0.068(3) -0.013(3) -0.028(3) -0.023(3)
C37 0.0377(19) 0.0351(19) 0.040(2) -0.0088(15) -0.0139(16) -0.0024(16)
C38 0.040(2) 0.0295(17) 0.0364(19) -0.0083(14) -0.0125(16) -0.0040(15)
C39 0.052(3) 0.077(3) 0.043(2) -0.010(2) -0.021(2) -0.012(2)
C40 0.047(2) 0.066(3) 0.047(2) 0.000(2) -0.024(2) -0.009(2)
C41 0.054(3) 0.048(2) 0.054(3) -0.005(2) -0.019(2) -0.004(2)
C42 0.053(3) 0.050(2) 0.050(3) -0.010(2) -0.018(2) 0.001(2)
C43 0.042(2) 0.061(3) 0.042(2) -0.019(2) -0.0057(18) -0.002(2)
C44 0.039(2) 0.057(3) 0.049(2) -0.008(2) -0.0150(19) -0.0031(19)
C45 0.047(2) 0.066(3) 0.051(3) -0.005(2) -0.021(2) -0.015(2)
C46 0.043(2) 0.067(3) 0.053(3) -0.015(2) -0.023(2) -0.009(2)
C47 0.050(2) 0.054(3) 0.056(3) 0.001(2) -0.029(2) -0.005(2)
C48 0.055(3) 0.067(3) 0.056(3) 0.007(2) -0.031(2) -0.015(2)
C49 0.072(3) 0.068(3) 0.076(4) 0.013(3) -0.040(3) -0.021(3)
C50 0.095(5) 0.096(5) 0.099(5) 0.035(4) -0.063(4) -0.048(4)
C51 0.073(4) 0.153(7) 0.078(5) 0.036(5) -0.032(4) -0.049(5)
C52 0.080(4) 0.152(7) 0.052(3) 0.003(4) -0.023(3) -0.035(4)
C53 0.070(3) 0.103(4) 0.044(3) 0.001(3) -0.024(2) -0.028(3)
C54 0.052(3) 0.059(3) 0.063(3) -0.020(2) -0.026(2) -0.005(2)
C55 0.058(3) 0.064(3) 0.053(3) -0.019(2) -0.021(2) -0.013(2)
C56 0.078(4) 0.075(3) 0.058(3) -0.018(3) -0.018(3) -0.027(3)
C57 0.098(4) 0.087(4) 0.082(4) -0.019(3) -0.028(4) -0.045(4)
C58 0.132(6) 0.110(5) 0.075(4) -0.034(4) -0.039(4) -0.043(5)
C59 0.156(7) 0.108(5) 0.059(4) -0.035(4) -0.013(4) -0.052(5)
C60 0.095(4) 0.089(4) 0.066(4) -0.033(3) -0.003(3) -0.041(3)
C61 0.040(2) 0.055(2) 0.049(2) -0.0076(19) -0.0188(19) -0.0040(18)
C62 0.037(2) 0.052(2) 0.055(3) -0.008(2) -0.0114(19) -0.0050(18)
C63 0.046(2) 0.067(3) 0.049(3) -0.003(2) -0.015(2) -0.010(2)
C64 0.054(3) 0.083(4) 0.056(3) 0.001(3) -0.016(2) -0.003(3)
C65 0.062(3) 0.073(4) 0.080(4) 0.009(3) -0.010(3) -0.002(3)
C66 0.077(4) 0.059(3) 0.096(5) -0.010(3) -0.010(3) -0.018(3)
C67 0.072(3) 0.071(3) 0.072(4) -0.016(3) -0.017(3) -0.020(3)
C68 0.051(3) 0.060(3) 0.051(3) -0.011(2) -0.019(2) -0.011(2)
C69 0.063(3) 0.054(3) 0.073(3) -0.018(2) -0.028(3) -0.014(2)
C70 0.101(4) 0.092(4) 0.062(3) -0.026(3) -0.032(3) -0.023(3)
C71 0.135(7) 0.141(7) 0.091(5) -0.055(5) -0.034(5) -0.037(6)
C72 0.131(7) 0.154(10) 0.162(10) -0.089(8) -0.063(7) -0.012(7)
C73 0.148(8) 0.062(4) 0.207(10) -0.051(6) -0.093(8) -0.006(4)
C74 0.129(6) 0.062(4) 0.123(6) -0.005(4) -0.069(5) -0.029(4)
C75 0.0327(18) 0.043(2) 0.037(2) -0.0063(16) -0.0171(16) -0.0045(15)
C76 0.0314(18) 0.041(2) 0.042(2) -0.0082(16) -0.0171(16) -0.0024(15)
C77 0.0356(19) 0.049(2) 0.0338(19) -0.0051(16) -0.0151(16) -0.0039(16)
C78 0.037(2) 0.0326(18) 0.047(2) -0.0043(16) -0.0091(17) -0.0071(16)
C79 0.32(2) 0.217(15) 0.161(12) -0.050(11) -0.049(13) -0.106(14)
C80 0.217(14) 0.162(11) 0.168(12) 0.001(9) -0.109(11) -0.098(9)
N9 0.293(17) 0.283(17) 0.310(18) 0.056(13) -0.188(15) -0.179(14)
C82 0.12(2) 0.68(8) 0.065(12) -0.09(3) -0.002(13) -0.19(4)
C81 0.30(3) 0.068(8) 0.057(8) -0.030(7) -0.056(12) 0.078(12)
N10 0.21(3) 0.37(4) 0.115(18) -0.07(2) 0.003(17) -0.08(2)
C83 0.097(11) 0.089(10) 0.138(15) -0.027(10) 0.047(10) 0.005(9)
N11 0.31(2) 0.313(19) 0.098(11) -0.092(13) -0.018(12) -0.152(15)
C84 0.105(14) 0.43(5) 0.17(2) -0.23(3) -0.079(16) 0.09(2)

loop_
_atom_type_symbol
_atom_type_description
_atom_type_scat_dispersion_real
_atom_type_scat_dispersion_imag
_atom_type_scat_source
C C 0.0033 0.0016 'International Tables Vol C Tables 4.2.6.8 and 6.1.1.4'
H H 0.0000 0.0000 'International Tables Vol C Tables 4.2.6.8 and 6.1.1.4'
N N 0.0061 0.0033 'International Tables Vol C Tables 4.2.6.8 and 6.1.1.4'
O O 0.0106 0.0060 'International Tables Vol C Tables 4.2.6.8 and 6.1.1.4'
F F 0.0171 0.0103 'International Tables Vol C Tables 4.2.6.8 and 6.1.1.4'
P P 0.1023 0.0942 'International Tables Vol C Tables 4.2.6.8 and 6.1.1.4'
Co Co 0.3494 0.9721 'International Tables Vol C Tables 4.2.6.8 and 6.1.1.4'
Br Br -0.2901 2.4595 'International Tables Vol C Tables 4.2.6.8 and 6.1.1.4'
Cl Cl 0.1484 0.1585 'International Tables Vol C Tables 4.2.6.8 and 6.1.1.4'

loop_
_geom_angle_atom_site_label_1
_geom_angle_atom_site_label_2
_geom_angle_atom_site_label_3
_geom_angle
_geom_angle_site_symmetry_1
_geom_angle_site_symmetry_3
_geom_angle_publ_flag
O2 Co1 O1 75.31(10) . . ?
O2 Co1 N4 133.61(12) . . ?
O1 Co1 N4 87.66(12) . . ?
O2 Co1 N2 88.07(12) . . ?
O1 Co1 N2 132.53(12) . . ?
N4 Co1 N2 131.85(12) . . ?
O2 Co1 N1 86.30(11) . . ?
O1 Co1 N1 139.24(11) . . ?
N4 Co1 N1 79.16(12) . . ?
N2 Co1 N1 81.54(12) . . ?
O2 Co1 N3 137.25(12) . . ?
O1 Co1 N3 84.30(11) . . ?
N4 Co1 N3 81.30(13) . . ?
N2 Co1 N3 78.60(12) . . ?
N1 Co1 N3 130.41(11) . . ?
O4 Co2 O3 75.36(10) . . ?
O4 Co2 N8 134.16(13) . . ?
O3 Co2 N8 87.15(12) . . ?
O4 Co2 N6 86.75(12) . . ?
O3 Co2 N6 133.88(13) . . ?
N8 Co2 N6 132.16(12) . . ?
O4 Co2 N7 86.21(11) . . ?
O3 Co2 N7 137.84(12) . . ?
N8 Co2 N7 79.03(13) . . ?
N6 Co2 N7 80.99(13) . . ?
O4 Co2 N5 136.51(12) . . ?
O3 Co2 N5 85.79(11) . . ?
N8 Co2 N5 82.15(13) . . ?
N6 Co2 N5 78.66(13) . . ?
N7 Co2 N5 130.41(11) . . ?
C38 O1 Co1 117.8(2) . . ?
C37 O2 Co1 118.0(2) . . ?
C76 O3 Co2 117.4(2) . . ?
C75 O4 Co2 118.0(2) . . ?
C1 N1 C8 109.9(3) . . ?
C1 N1 C9 111.0(3) . . ?
C8 N1 C9 109.6(3) . . ?
C1 N1 Co1 102.4(2) . . ?
C8 N1 Co1 107.9(2) . . ?
C9 N1 Co1 115.6(2) . . ?
C3 N2 C2 109.1(3) . . ?
C3 N2 C16 112.8(3) . . ?
C2 N2 C16 110.7(3) . . ?
C3 N2 Co1 107.5(2) . . ?
C2 N2 Co1 107.2(2) . . ?
C16 N2 Co1 109.4(2) . . ?
C5 N3 C4 110.6(3) . . ?
C5 N3 C23 111.9(3) . . ?
C4 N3 C23 108.6(3) . . ?
C5 N3 Co1 102.3(2) . . ?
C4 N3 Co1 108.2(2) . . ?
C23 N3 Co1 115.1(2) . . ?
C7 N4 C6 110.1(3) . . ?
C7 N4 C30 112.6(3) . . ?
C6 N4 C30 111.1(3) . . ?
C7 N4 Co1 107.2(2) . . ?
C6 N4 Co1 107.8(3) . . ?
C30 N4 Co1 107.9(2) . . ?
C44 N5 C47 111.5(3) . . ?
C44 N5 C45 111.2(3) . . ?
C47 N5 C45 108.8(3) . . ?
C44 N5 Co2 101.3(2) . . ?
C47 N5 Co2 115.6(2) . . ?
C45 N5 Co2 108.3(2) . . ?
C46 N6 C39 109.5(3) . . ?
C46 N6 C54 112.1(4) . . ?
C39 N6 C54 111.2(3) . . ?
C46 N6 Co2 107.8(2) . . ?
C39 N6 Co2 107.7(3) . . ?
C54 N6 Co2 108.3(2) . . ?
C40 N7 C41 110.1(3) . . ?
C40 N7 C61 111.9(3) . . ?
C41 N7 C61 109.2(3) . . ?
C40 N7 Co2 102.6(3) . . ?
C41 N7 Co2 108.5(2) . . ?
C61 N7 Co2 114.2(2) . . ?
C42 N8 C43 109.9(3) . . ?
C42 N8 C68 111.8(4) . . ?
C43 N8 C68 110.8(3) . . ?
C42 N8 Co2 107.3(3) . . ?
C43 N8 Co2 106.2(3) . . ?
C68 N8 Co2 110.5(2) . . ?
O11 Cl1 O10 102.8(6) . . ?
O11 Cl1 O9 111.6(7) . . ?
O10 Cl1 O9 105.0(6) . . ?
O11 Cl1 O12 112.8(4) . . ?
O10 Cl1 O12 112.6(4) . . ?
O9 Cl1 O12 111.5(4) . . ?
O5 Cl2 O7 114.1(6) . . ?
O5 Cl2 O6 107.7(5) . . ?
O7 Cl2 O6 106.6(4) . . ?
O5 Cl2 O8 110.2(4) . . ?
O7 Cl2 O8 108.5(3) . . ?
O6 Cl2 O8 109.6(4) . . ?
N1 C1 C2 110.0(3) . . ?
N1 C1 H1A 109.7 . . ?
C2 C1 H1A 109.7 . . ?
N1 C1 H1B 109.7 . . ?
C2 C1 H1B 109.7 . . ?
H1A C1 H1B 108.2 . . ?
N2 C2 C1 111.0(3) . . ?
N2 C2 H2A 109.4 . . ?
C1 C2 H2A 109.4 . . ?
N2 C2 H2B 109.4 . . ?
C1 C2 H2B 109.4 . . ?
H2A C2 H2B 108.0 . . ?
N2 C3 C4 110.3(3) . . ?
N2 C3 H3A 109.6 . . ?
C4 C3 H3A 109.6 . . ?
N2 C3 H3B 109.6 . . ?
C4 C3 H3B 109.6 . . ?
H3A C3 H3B 108.1 . . ?
N3 C4 C3 111.3(3) . . ?
N3 C4 H4A 109.4 . . ?
C3 C4 H4A 109.4 . . ?
N3 C4 H4B 109.4 . . ?
C3 C4 H4B 109.4 . . ?
H4A C4 H4B 108.0 . . ?
N3 C5 C6 111.3(3) . . ?
N3 C5 H5A 109.4 . . ?
C6 C5 H5A 109.4 . . ?
N3 C5 H5B 109.4 . . ?
C6 C5 H5B 109.4 . . ?
H5A C5 H5B 108.0 . . ?
C5 C6 N4 110.6(3) . . ?
C5 C6 H6A 109.5 . . ?
N4 C6 H6A 109.5 . . ?
C5 C6 H6B 109.5 . . ?
N4 C6 H6B 109.5 . . ?
H6A C6 H6B 108.1 . . ?
N4 C7 C8 111.1(3) . . ?
N4 C7 H7A 109.4 . . ?
C8 C7 H7A 109.4 . . ?
N4 C7 H7B 109.4 . . ?
C8 C7 H7B 109.4 . . ?
H7A C7 H7B 108.0 . . ?
C7 C8 N1 111.6(3) . . ?
C7 C8 H8A 109.3 . . ?
N1 C8 H8A 109.3 . . ?
C7 C8 H8B 109.3 . . ?
N1 C8 H8B 109.3 . . ?
H8A C8 H8B 108.0 . . ?
N1 C9 C10 115.4(3) . . ?
N1 C9 H9A 108.4 . . ?
C10 C9 H9A 108.4 . . ?
N1 C9 H9B 108.4 . . ?
C10 C9 H9B 108.4 . . ?
H9A C9 H9B 107.5 . . ?
C15 C10 C11 117.8(4) . . ?
C15 C10 C9 121.8(4) . . ?
C11 C10 C9 120.5(4) . . ?
C12 C11 C10 121.5(5) . . ?
C12 C11 H11A 119.2 . . ?
C10 C11 H11A 119.2 . . ?
C11 C12 C13 119.8(6) . . ?
C11 C12 H12A 120.1 . . ?
C13 C12 H12A 120.1 . . ?
C14 C13 C12 119.9(6) . . ?
C14 C13 H13A 120.0 . . ?
C12 C13 H13A 120.0 . . ?
C13 C14 C15 119.6(6) . . ?
C13 C14 H14A 120.2 . . ?
C15 C14 H14A 120.2 . . ?
C10 C15 C14 121.4(5) . . ?
C10 C15 H15A 119.3 . . ?
C14 C15 H15A 119.3 . . ?
N2 C16 C17 119.0(4) . . ?
N2 C16 H16A 107.6 . . ?
C17 C16 H16A 107.6 . . ?
N2 C16 H16B 107.6 . . ?
C17 C16 H16B 107.6 . . ?
H16A C16 H16B 107.0 . . ?
C22 C17 C18 117.9(5) . . ?
C22 C17 C16 123.8(4) . . ?
C18 C17 C16 118.1(4) . . ?
C19 C18 C17 121.0(6) . . ?
C19 C18 H18A 119.5 . . ?
C17 C18 H18A 119.5 . . ?
C20 C19 C18 120.6(7) . . ?
C20 C19 H19A 119.7 . . ?
C18 C19 H19A 119.7 . . ?
C19 C20 C21 120.1(7) . . ?
C19 C20 H20A 119.9 . . ?
C21 C20 H20A 119.9 . . ?
C20 C21 C22 119.8(6) . . ?
C20 C21 H21A 120.1 . . ?
C22 C21 H21A 120.1 . . ?
C17 C22 C21 120.4(6) . . ?
C17 C22 H22A 119.8 . . ?
C21 C22 H22A 119.8 . . ?
N3 C23 C24 115.8(3) . . ?
N3 C23 H23A 108.3 . . ?
C24 C23 H23A 108.3 . . ?
N3 C23 H23B 108.3 . . ?
C24 C23 H23B 108.3 . . ?
H23A C23 H23B 107.4 . . ?
C25 C24 C29 118.8(5) . . ?
C25 C24 C23 121.6(4) . . ?
C29 C24 C23 119.5(4) . . ?
C24 C25 C26 120.5(6) . . ?
C24 C25 H25A 119.7 . . ?
C26 C25 H25A 119.7 . . ?
C27 C26 C25 119.7(6) . . ?
C27 C26 H26A 120.1 . . ?
C25 C26 H26A 120.1 . . ?
C26 C27 C28 119.8(6) . . ?
C26 C27 H27A 120.1 . . ?
C28 C27 H27A 120.1 . . ?
C27 C28 C29 120.6(6) . . ?
C27 C28 H28A 119.7 . . ?
C29 C28 H28A 119.7 . . ?
C28 C29 C24 120.4(6) . . ?
C28 C29 H29A 119.8 . . ?
C24 C29 H29A 119.8 . . ?
N4 C30 C31 118.6(3) . . ?
N4 C30 H30A 107.7 . . ?
C31 C30 H30A 107.7 . . ?
N4 C30 H30B 107.7 . . ?
C31 C30 H30B 107.7 . . ?
H30A C30 H30B 107.1 . . ?
C32 C31 C36 116.6(5) . . ?
C32 C31 C30 121.6(5) . . ?
C36 C31 C30 121.6(4) . . ?
C31 C32 C33 121.0(6) . . ?
C31 C32 H32A 119.5 . . ?
C33 C32 H32A 119.5 . . ?
C34 C33 C32 119.5(6) . . ?
C34 C33 H33A 120.2 . . ?
C32 C33 H33A 120.2 . . ?
C35 C34 C33 119.6(6) . . ?
C35 C34 H34A 120.2 . . ?
C33 C34 H34A 120.2 . . ?
C34 C35 C36 120.8(6) . . ?
C34 C35 H35A 119.6 . . ?
C36 C35 H35A 119.6 . . ?
C35 C36 C31 122.5(5) . . ?
C35 C36 H36A 118.7 . . ?
C31 C36 H36A 118.7 . . ?
O2 C37 C78 126.4(4) . . ?
O2 C37 C38 114.1(3) . . ?
C78 C37 C38 119.5(3) . . ?
O1 C38 C78 126.2(4) . 2_665 ?
O1 C38 C37 114.4(3) . . ?
C78 C38 C37 119.4(3) 2_665 . ?
N6 C39 C40 110.3(4) . . ?
N6 C39 H39A 109.6 . . ?
C40 C39 H39A 109.6 . . ?
N6 C39 H39B 109.6 . . ?
C40 C39 H39B 109.6 . . ?
H39A C39 H39B 108.1 . . ?
N7 C40 C39 110.7(3) . . ?
N7 C40 H40A 109.5 . . ?
C39 C40 H40A 109.5 . . ?
N7 C40 H40B 109.5 . . ?
C39 C40 H40B 109.5 . . ?
H40A C40 H40B 108.1 . . ?
N7 C41 C42 111.7(4) . . ?
N7 C41 H41A 109.3 . . ?
C42 C41 H41A 109.3 . . ?
N7 C41 H41B 109.3 . . ?
C42 C41 H41B 109.3 . . ?
H41A C41 H41B 107.9 . . ?
N8 C42 C41 110.7(3) . . ?
N8 C42 H42A 109.5 . . ?
C41 C42 H42A 109.5 . . ?
N8 C42 H42B 109.5 . . ?
C41 C42 H42B 109.5 . . ?
H42A C42 H42B 108.1 . . ?
N8 C43 C44 112.2(3) . . ?
N8 C43 H43A 109.2 . . ?
C44 C43 H43A 109.2 . . ?
N8 C43 H43B 109.2 . . ?
C44 C43 H43B 109.2 . . ?
H43A C43 H43B 107.9 . . ?
N5 C44 C43 111.1(3) . . ?
N5 C44 H44A 109.4 . . ?
C43 C44 H44A 109.4 . . ?
N5 C44 H44B 109.4 . . ?
C43 C44 H44B 109.4 . . ?
H44A C44 H44B 108.0 . . ?
C46 C45 N5 111.7(4) . . ?
C46 C45 H45A 109.3 . . ?
N5 C45 H45A 109.3 . . ?
C46 C45 H45B 109.3 . . ?
N5 C45 H45B 109.3 . . ?
H45A C45 H45B 107.9 . . ?
N6 C46 C45 111.2(3) . . ?
N6 C46 H46A 109.4 . . ?
C45 C46 H46A 109.4 . . ?
N6 C46 H46B 109.4 . . ?
C45 C46 H46B 109.4 . . ?
H46A C46 H46B 108.0 . . ?
N5 C47 C48 116.6(3) . . ?
N5 C47 H47A 108.1 . . ?
C48 C47 H47A 108.1 . . ?
N5 C47 H47B 108.1 . . ?
C48 C47 H47B 108.1 . . ?
H47A C47 H47B 107.3 . . ?
C53 C48 C49 118.1(5) . . ?
C53 C48 C47 121.2(5) . . ?
C49 C48 C47 120.7(5) . . ?
C50 C49 C48 120.2(6) . . ?
C50 C49 H49A 119.9 . . ?
C48 C49 H49A 119.9 . . ?
C51 C50 C49 120.5(7) . . ?
C51 C50 H50A 119.7 . . ?
C49 C50 H50A 119.7 . . ?
C50 C51 C52 119.5(6) . . ?
C50 C51 H51A 120.3 . . ?
C52 C51 H51A 120.3 . . ?
C53 C52 C51 120.4(7) . . ?
C53 C52 H52A 119.8 . . ?
C51 C52 H52A 119.8 . . ?
C52 C53 C48 121.3(6) . . ?
C52 C53 H53A 119.3 . . ?
C48 C53 H53A 119.3 . . ?
N6 C54 C55 117.4(4) . . ?
N6 C54 H54A 108.0 . . ?
C55 C54 H54A 108.0 . . ?
N6 C54 H54B 108.0 . . ?
C55 C54 H54B 108.0 . . ?
H54A C54 H54B 107.2 . . ?
C56 C55 C60 117.9(5) . . ?
C56 C55 C54 121.4(4) . . ?
C60 C55 C54 120.6(5) . . ?
C55 C56 C57 120.5(5) . . ?
C55 C56 H56A 119.8 . . ?
C57 C56 H56A 119.8 . . ?
C58 C57 C56 120.8(6) . . ?
C58 C57 H57A 119.6 . . ?
C56 C57 H57A 119.6 . . ?
C59 C58 C57 119.3(6) . . ?
C59 C58 H58A 120.4 . . ?
C57 C58 H58A 120.4 . . ?
C58 C59 C60 121.0(6) . . ?
C58 C59 H59A 119.5 . . ?
C60 C59 H59A 119.5 . . ?
C59 C60 C55 120.6(6) . . ?
C59 C60 H60A 119.7 . . ?
C55 C60 H60A 119.7 . . ?
N7 C61 C62 116.6(3) . . ?
N7 C61 H61A 108.1 . . ?
C62 C61 H61A 108.1 . . ?
N7 C61 H61B 108.1 . . ?
C62 C61 H61B 108.1 . . ?
H61A C61 H61B 107.3 . . ?
C63 C62 C67 117.9(5) . . ?
C63 C62 C61 121.1(4) . . ?
C67 C62 C61 121.0(5) . . ?
C64 C63 C62 121.8(5) . . ?
C64 C63 H63A 119.1 . . ?
C62 C63 H63A 119.1 . . ?
C65 C64 C63 119.5(6) . . ?
C65 C64 H64A 120.2 . . ?
C63 C64 H64A 120.2 . . ?
C66 C65 C64 121.2(6) . . ?
C66 C65 H65A 119.4 . . ?
C64 C65 H65A 119.4 . . ?
C65 C66 C67 119.3(6) . . ?
C65 C66 H66A 120.3 . . ?
C67 C66 H66A 120.3 . . ?
C62 C67 C66 120.2(6) . . ?
C62 C67 H67A 119.9 . . ?
C66 C67 H67A 119.9 . . ?
N8 C68 C69 117.1(4) . . ?
N8 C68 H68A 108.0 . . ?
C69 C68 H68A 108.0 . . ?
N8 C68 H68B 108.0 . . ?
C69 C68 H68B 108.0 . . ?
H68A C68 H68B 107.3 . . ?
C74 C69 C70 116.9(5) . . ?
C74 C69 C68 123.9(5) . . ?
C70 C69 C68 119.0(5) . . ?
C71 C70 C69 123.7(7) . . ?
C71 C70 H70A 118.2 . . ?
C69 C70 H70A 118.2 . . ?
C72 C71 C70 117.3(8) . . ?
C72 C71 H71A 121.3 . . ?
C70 C71 H71A 121.3 . . ?
C71 C72 C73 123.6(9) . . ?
C71 C72 H72A 118.2 . . ?
C73 C72 H72A 118.2 . . ?
C72 C73 C74 118.9(8) . . ?
C72 C73 H73A 120.5 . . ?
C74 C73 H73A 120.5 . . ?
C69 C74 C73 119.5(7) . . ?
C69 C74 H74A 120.3 . . ?
C73 C74 H74A 120.3 . . ?
O4 C75 C77 126.0(3) . 2_566 ?
O4 C75 C76 113.8(3) . . ?
C77 C75 C76 120.2(3) 2_566 . ?
O3 C76 C77 125.7(4) . . ?
O3 C76 C75 115.1(3) . . ?
C77 C76 C75 119.2(3) . . ?
C75 C77 C76 120.3(3) 2_566 . ?
C75 C77 Br2 119.7(3) 2_566 . ?
C76 C77 Br2 119.8(3) . . ?
C37 C78 C38 120.9(3) . 2_665 ?
C37 C78 Br1 119.5(3) . . ?
C38 C78 Br1 119.6(3) 2_665 . ?
C80 C79 H79A 109.1 . . ?
C80 C79 H79B 110.2 . . ?
H79A C79 H79B 109.5 . . ?
C80 C79 H79C 109.1 . . ?
H79A C79 H79C 109.5 . . ?
H79B C79 H79C 109.4 . . ?
N9 C80 C79 174.0(16) . . ?
N10 C82 C81 159(3) . . ?
C82 C81 H81A 109.4 . . ?
C82 C81 H81B 110.2 . . ?
H81A C81 H81B 109.5 . . ?
C82 C81 H81C 108.8 . . ?
H81A C81 H81C 109.5 . . ?
H81B C81 H81C 109.5 . . ?
C84 C83 H83A 108.9 . . ?
C84 C83 H83B 107.3 . . ?
H83A C83 H83B 109.5 . . ?
C84 C83 H83C 112.2 . . ?
H83A C83 H83C 109.5 . . ?
H83B C83 H83C 109.5 . . ?
N11 C84 C83 155(2) . . ?

loop_
_geom_bond_atom_site_label_1
_geom_bond_atom_site_label_2
_geom_bond_distance
_geom_bond_site_symmetry_2
_geom_bond_publ_flag
Co1 O2 2.108(3) . ?
Co1 O1 2.117(3) . ?
Co1 N4 2.175(3) . ?
Co1 N2 2.186(3) . ?
Co1 N1 2.302(3) . ?
Co1 N3 2.315(3) . ?
Co2 O4 2.107(3) . ?
Co2 O3 2.116(3) . ?
Co2 N8 2.193(3) . ?
Co2 N6 2.199(3) . ?
Co2 N7 2.284(3) . ?
Co2 N5 2.307(4) . ?
Br1 C78 1.882(4) . ?
Br2 C77 1.894(4) . ?
O1 C38 1.260(4) . ?
O2 C37 1.261(4) . ?
O3 C76 1.257(4) . ?
O4 C75 1.269(4) . ?
O5 Cl2 1.364(7) . ?
O6 Cl2 1.396(6) . ?
O7 Cl2 1.378(5) . ?
O8 Cl2 1.414(4) . ?
O9 Cl1 1.356(7) . ?
O10 Cl1 1.348(6) . ?
O11 Cl1 1.334(6) . ?
O12 Cl1 1.419(5) . ?
N1 C1 1.494(5) . ?
N1 C8 1.498(5) . ?
N1 C9 1.499(5) . ?
N2 C3 1.481(5) . ?
N2 C2 1.494(5) . ?
N2 C16 1.504(5) . ?
N3 C5 1.482(5) . ?
N3 C4 1.497(5) . ?
N3 C23 1.516(5) . ?
N4 C7 1.485(5) . ?
N4 C6 1.504(5) . ?
N4 C30 1.508(5) . ?
N5 C44 1.488(5) . ?
N5 C47 1.494(5) . ?
N5 C45 1.505(5) . ?
N6 C46 1.482(5) . ?
N6 C39 1.492(6) . ?
N6 C54 1.510(5) . ?
N7 C40 1.480(5) . ?
N7 C41 1.491(5) . ?
N7 C61 1.495(5) . ?
N8 C42 1.481(5) . ?
N8 C43 1.490(5) . ?
N8 C68 1.512(5) . ?
C1 C2 1.513(6) . ?
C1 H1A 0.9700 . ?
C1 H1B 0.9700 . ?
C2 H2A 0.9700 . ?
C2 H2B 0.9700 . ?
C3 C4 1.514(6) . ?
C3 H3A 0.9700 . ?
C3 H3B 0.9700 . ?
C4 H4A 0.9700 . ?
C4 H4B 0.9700 . ?
C5 C6 1.502(6) . ?
C5 H5A 0.9700 . ?
C5 H5B 0.9700 . ?
C6 H6A 0.9700 . ?
C6 H6B 0.9700 . ?
C7 C8 1.496(6) . ?
C7 H7A 0.9700 . ?
C7 H7B 0.9700 . ?
C8 H8A 0.9700 . ?
C8 H8B 0.9700 . ?
C9 C10 1.516(6) . ?
C9 H9A 0.9700 . ?
C9 H9B 0.9700 . ?
C10 C15 1.383(7) . ?
C10 C11 1.401(7) . ?
C11 C12 1.369(7) . ?
C11 H11A 0.9300 . ?
C12 C13 1.399(9) . ?
C12 H12A 0.9300 . ?
C13 C14 1.373(9) . ?
C13 H13A 0.9300 . ?
C14 C15 1.398(7) . ?
C14 H14A 0.9300 . ?
C15 H15A 0.9300 . ?
C16 C17 1.517(6) . ?
C16 H16A 0.9700 . ?
C16 H16B 0.9700 . ?
C17 C22 1.380(7) . ?
C17 C18 1.395(7) . ?
C18 C19 1.377(9) . ?
C18 H18A 0.9300 . ?
C19 C20 1.340(11) . ?
C19 H19A 0.9300 . ?
C20 C21 1.386(10) . ?
C20 H20A 0.9300 . ?
C21 C22 1.390(8) . ?
C21 H21A 0.9300 . ?
C22 H22A 0.9300 . ?
C23 C24 1.517(6) . ?
C23 H23A 0.9700 . ?
C23 H23B 0.9700 . ?
C24 C25 1.382(6) . ?
C24 C29 1.387(7) . ?
C25 C26 1.403(7) . ?
C25 H25A 0.9300 . ?
C26 C27 1.375(9) . ?
C26 H26A 0.9300 . ?
C27 C28 1.375(9) . ?
C27 H27A 0.9300 . ?
C28 C29 1.384(8) . ?
C28 H28A 0.9300 . ?
C29 H29A 0.9300 . ?
C30 C31 1.511(6) . ?
C30 H30A 0.9700 . ?
C30 H30B 0.9700 . ?
C31 C32 1.378(7) . ?
C31 C36 1.380(7) . ?
C32 C33 1.414(8) . ?
C32 H32A 0.9300 . ?
C33 C34 1.368(9) . ?
C33 H33A 0.9300 . ?
C34 C35 1.350(8) . ?
C34 H34A 0.9300 . ?
C35 C36 1.366(7) . ?
C35 H35A 0.9300 . ?
C36 H36A 0.9300 . ?
C37 C78 1.380(5) . ?
C37 C38 1.543(5) . ?
C38 C78 1.390(5) 2_665 ?
C39 C40 1.505(7) . ?
C39 H39A 0.9700 . ?
C39 H39B 0.9700 . ?
C40 H40A 0.9700 . ?
C40 H40B 0.9700 . ?
C41 C42 1.502(6) . ?
C41 H41A 0.9700 . ?
C41 H41B 0.9700 . ?
C42 H42A 0.9700 . ?
C42 H42B 0.9700 . ?
C43 C44 1.501(6) . ?
C43 H43A 0.9700 . ?
C43 H43B 0.9700 . ?
C44 H44A 0.9700 . ?
C44 H44B 0.9700 . ?
C45 C46 1.496(6) . ?
C45 H45A 0.9700 . ?
C45 H45B 0.9700 . ?
C46 H46A 0.9700 . ?
C46 H46B 0.9700 . ?
C47 C48 1.526(6) . ?
C47 H47A 0.9700 . ?
C47 H47B 0.9700 . ?
C48 C53 1.373(7) . ?
C48 C49 1.398(7) . ?
C49 C50 1.395(8) . ?
C49 H49A 0.9300 . ?
C50 C51 1.354(10) . ?
C50 H50A 0.9300 . ?
C51 C52 1.384(10) . ?
C51 H51A 0.9300 . ?
C52 C53 1.371(8) . ?
C52 H52A 0.9300 . ?
C53 H53A 0.9300 . ?
C54 C55 1.515(6) . ?
C54 H54A 0.9700 . ?
C54 H54B 0.9700 . ?
C55 C56 1.386(7) . ?
C55 C60 1.388(7) . ?
C56 C57 1.388(7) . ?
C56 H56A 0.9300 . ?
C57 C58 1.365(8) . ?
C57 H57A 0.9300 . ?
C58 C59 1.359(9) . ?
C58 H58A 0.9300 . ?
C59 C60 1.383(8) . ?
C59 H59A 0.9300 . ?
C60 H60A 0.9300 . ?
C61 C62 1.525(6) . ?
C61 H61A 0.9700 . ?
C61 H61B 0.9700 . ?
C62 C63 1.384(6) . ?
C62 C67 1.387(7) . ?
C63 C64 1.373(7) . ?
C63 H63A 0.9300 . ?
C64 C65 1.365(9) . ?
C64 H64A 0.9300 . ?
C65 C66 1.359(9) . ?
C65 H65A 0.9300 . ?
C66 C67 1.411(8) . ?
C66 H66A 0.9300 . ?
C67 H67A 0.9300 . ?
C68 C69 1.522(6) . ?
C68 H68A 0.9700 . ?
C68 H68B 0.9700 . ?
C69 C74 1.375(7) . ?
C69 C70 1.394(7) . ?
C70 C71 1.377(8) . ?
C70 H70A 0.9300 . ?
C71 C72 1.334(12) . ?
C71 H71A 0.9300 . ?
C72 C73 1.347(12) . ?
C72 H72A 0.9300 . ?
C73 C74 1.434(11) . ?
C73 H73A 0.9300 . ?
C74 H74A 0.9300 . ?
C75 C77 1.383(5) 2_566 ?
C75 C76 1.533(5) . ?
C76 C77 1.383(5) . ?
C77 C75 1.383(5) 2_566 ?
C78 C38 1.390(5) 2_665 ?
C79 C80 1.438(8) . ?
C79 H79A 0.9599 . ?
C79 H79B 0.9599 . ?
C79 H79C 0.9602 . ?
C80 N9 1.139(8) . ?
C82 N10 1.159(9) . ?
C82 C81 1.444(9) . ?
C81 H81A 0.9599 . ?
C81 H81B 0.9601 . ?
C81 H81C 0.9600 . ?
C83 C84 1.471(10) . ?
C83 H83A 0.9601 . ?
C83 H83B 0.9600 . ?
C83 H83C 0.9599 . ?
N11 C84 1.188(9) . ?
